data_7060797
loop_
_publ_author_name
'Yang, Chen'
'Wei, Yu-Heng'
'Xu, Shuang'
'Zhang, Hao-Yu'
'Yang, Yue-Qi'
'Zhang, Bo'
'Fang, Ming'

_publ_section_title
;
 Single molecule magnet behavior and magnetic refrigeration of carbonyl
 oxygen-bridged tetranuclear lanthanide complexes
;
_journal_issue 31
_journal_name_full 'New Journal of Chemistry'
_journal_page_first 14103
_journal_page_last 14110
_journal_paper_doi 10.1039/D1NJ01833G
_journal_volume 45
_journal_year 2021
_chemical_formula_moiety 'C64 H64 N12 O16 Tb4, 4(C H4 O)'
_chemical_formula_sum 'C68 H80 N12 O20 Tb4'
_chemical_formula_weight 2021.12
_space_group_crystal_system monoclinic
_space_group_IT_number 15
_space_group_name_Hall '-C 2yc'
_space_group_name_H-M_alt 'C 1 2/c 1'
_atom_sites_solution_hydrogens geom
_atom_sites_solution_primary iterative
_audit_creation_date 2021-05-08
_audit_creation_method
;
Olex2 1.2
(compiled 2018.05.29 svn.r3508 for OlexSys, GUI svn.r5506)
;
_audit_update_record
;
2021-06-01 deposited with the CCDC.	2021-06-04 downloaded from the CCDC.
;
_cell_angle_alpha 90
_cell_angle_beta 105.2435(14)
_cell_angle_gamma 90
_cell_formula_units_Z 4
_cell_length_a 28.7205(14)
_cell_length_b 8.3577(4)
_cell_length_c 30.9008(16)
_cell_measurement_reflns_used 7626
_cell_measurement_temperature 150(2)
_cell_measurement_theta_max 25.15
_cell_measurement_theta_min 2.55
_cell_volume 7156.4(6)
_computing_cell_refinement 'SAINT v8.37A (Bruker, 2015)'
_computing_data_collection 'Bruker APEX2'
_computing_data_reduction 'SAINT v8.37A (Bruker, 2015)'
_computing_molecular_graphics 'Olex2 (Dolomanov et al., 2009)'
_computing_publication_material 'Olex2 (Dolomanov et al., 2009)'
_computing_structure_refinement 'XL (Sheldrick, 2008)'
_computing_structure_solution
;
Superflip (Palatinus & Chapuis, 2007;Palatinus & van der Lee, 2008;
Palatinus et al., 2012)
;
_diffrn_ambient_temperature 149.99
_diffrn_measured_fraction_theta_full 1.000
_diffrn_measured_fraction_theta_max 0.999
_diffrn_measurement_device_type 'Bruker APEX-II CCD'
_diffrn_measurement_method '\f and \w scans'
_diffrn_radiation_type MoK\a
_diffrn_radiation_wavelength 0.71073
_diffrn_reflns_av_R_equivalents 0.1069
_diffrn_reflns_av_unetI/netI 0.0853
_diffrn_reflns_Laue_measured_fraction_full 1.000
_diffrn_reflns_Laue_measured_fraction_max 0.999
_diffrn_reflns_limit_h_max 34
_diffrn_reflns_limit_h_min -35
_diffrn_reflns_limit_k_max 10
_diffrn_reflns_limit_k_min -10
_diffrn_reflns_limit_l_max 37
_diffrn_reflns_limit_l_min -38
_diffrn_reflns_number 39770
_diffrn_reflns_point_group_measured_fraction_full 1.000
_diffrn_reflns_point_group_measured_fraction_max 0.999
_diffrn_reflns_theta_full 25.242
_diffrn_reflns_theta_max 26.022
_diffrn_reflns_theta_min 2.255
_diffrn_standards_number 0
_exptl_absorpt_coefficient_mu 3.986
_exptl_absorpt_correction_T_max 0.7454
_exptl_absorpt_correction_T_min 0.5772
_exptl_absorpt_correction_type multi-scan
_exptl_absorpt_process_details
;
SADABS-2016/2 (Bruker,2016/2) was used for absorption correction.
wR2(int) was 0.0846 before and 0.0684 after correction.
The Ratio of minimum to maximum transmission is 0.7743.
The \l/2 correction factor is Not present.
;
_exptl_crystal_colour yellow
_exptl_crystal_density_diffrn 1.876
_exptl_crystal_description block
_exptl_crystal_F_000 3968
_exptl_crystal_size_max 0.26
_exptl_crystal_size_mid 0.21
_exptl_crystal_size_min 0.14
_refine_diff_density_max 3.678
_refine_diff_density_min -1.991
_refine_diff_density_rms 0.200
_refine_ls_extinction_method none
_refine_ls_goodness_of_fit_ref 1.027
_refine_ls_hydrogen_treatment constr
_refine_ls_matrix_type full
_refine_ls_number_parameters 477
_refine_ls_number_reflns 7063
_refine_ls_number_restraints 6
_refine_ls_restrained_S_all 1.030
_refine_ls_R_factor_all 0.0965
_refine_ls_R_factor_gt 0.0476
_refine_ls_shift/su_max 0.007
_refine_ls_shift/su_mean 0.000
_refine_ls_structure_factor_coef Fsqd
_refine_ls_weighting_details 'w=1/[\s^2^(Fo^2^)+(0.0571P)^2^] where P=(Fo^2^+2Fc^2^)/3'
_refine_ls_weighting_scheme calc
_refine_ls_wR_factor_gt 0.0961
_refine_ls_wR_factor_ref 0.1129
_reflns_Friedel_coverage 0.000
_reflns_number_gt 4742
_reflns_number_total 7063
_reflns_threshold_expression 'I > 2\s(I)'
_cod_data_source_file d1nj01833g2.cif
_cod_data_source_block mo_0117_7_0m
_cod_depositor_comments 'Adding full bibliography for 7060795--7060797.cif.'
_cod_database_code 7060797
_shelx_shelxl_version_number 2018/3
_shelx_space_group_comment
;
The symmetry employed for this shelxl refinement is uniquely defined
by the following loop, which should always be used as a source of
symmetry information in preference to the above space-group names.
They are only intended as comments.
;
_shelx_estimated_absorpt_t_max 0.605
_shelx_estimated_absorpt_t_min 0.424
_olex2_refinement_description
;
1. Fixed Uiso
 At 1.2 times of:
  All C(H) groups, All C(H,H) groups, All N(H) groups
 At 1.5 times of:
  All C(H,H,H) groups, All O(H) groups
2. Uiso/Uaniso restraints and constraints
Uanis(C34) \\sim Ueq: with sigma of 0.01 and sigma for terminal atoms of 0.02
3.a Secondary CH2 refined with riding coordinates:
 C15(H15A,H15B), C30(H30A,H30B)
3.b Aromatic/amide H refined with riding coordinates:
 C11(H11), C8(H8), N2(H2), N5(H5), C3(H3), C18(H18), C22(H22), C19(H19),
 C12(H12), C6(H6), C28(H28), C13(H13), C7(H7), C23(H23), C26(H26), C27(H27)
3.c Idealised Me refined as rotating group:
 C1(H1A,H1B,H1C), C16(H16A,H16B,H16C), C31(H31A,H31B,H31C), C32(H32A,H32B,
 H32C), C34(H34A,H34B,H34C), C33(H33A,H33B,H33C)
3.d Idealised tetrahedral OH refined as rotating group:
 O9(H9), O10(H10)
;
_olex2_submission_special_instructions 'No special instructions were received'

loop_
_space_group_symop_operation_xyz
'x, y, z'
'-x, y, -z+1/2'
'x+1/2, y+1/2, z'
'-x+1/2, y+1/2, -z+1/2'
'-x, -y, -z'
'x, -y, z-1/2'
'-x+1/2, -y+1/2, -z'
'x+1/2, -y+1/2, z-1/2'

loop_
_atom_site_label
_atom_site_type_symbol
_atom_site_fract_x
_atom_site_fract_y
_atom_site_fract_z
_atom_site_U_iso_or_equiv
_atom_site_adp_type
_atom_site_occupancy
_atom_site_site_symmetry_order
_atom_site_calc_flag
_atom_site_refinement_flags_posn
_atom_site_refinement_flags_adp
_atom_site_refinement_flags_occupancy
_atom_site_disorder_assembly
_atom_site_disorder_group
Tb2 Tb 0.41783(2) 0.20422(4) 0.18137(2) 0.02302(12) Uani 1 1 d . . . . .
Tb1 Tb 0.44667(2) 0.24431(4) 0.31078(2) 0.02310(12) Uani 1 1 d . . . . .
O8 O 0.50967(16) 0.0757(6) 0.31145(17) 0.0255(12) Uani 1 1 d . . . . .
O5 O 0.41003(17) 0.0783(6) 0.24827(16) 0.0229(12) Uani 1 1 d . . . . .
O7 O 0.43628(16) 0.3708(6) 0.24250(16) 0.0247(12) Uani 1 1 d . . . . .
O2 O 0.52344(16) 0.3675(6) 0.33910(17) 0.0250(12) Uani 1 1 d . . . . .
O4 O 0.45186(17) 0.1986(6) 0.38601(17) 0.0275(12) Uani 1 1 d . . . . .
O6 O 0.40042(18) 0.0717(6) 0.10692(17) 0.0309(13) Uani 1 1 d . . . . .
O1 O 0.66409(17) 0.2473(6) 0.32995(18) 0.0279(12) Uani 1 1 d . . . . .
O3 O 0.37078(17) 0.3886(6) 0.30576(18) 0.0295(13) Uani 1 1 d . . . . .
N1 N 0.6121(2) 0.4139(7) 0.3809(2) 0.0269(15) Uani 1 1 d . . . . .
N4 N 0.3822(2) 0.0401(7) 0.3195(2) 0.0255(15) Uani 1 1 d . . . . .
O9 O 0.30249(19) 0.3663(8) 0.2331(2) 0.0465(16) Uani 1 1 d . . . . .
H9 H 0.326829 0.374677 0.255092 0.070 Uiso 1 1 calc GR . . . .
C10 C 0.4936(3) 0.5658(9) 0.3783(2) 0.0237(17) Uani 1 1 d . . . . .
O10 O 0.5332(2) 0.0759(9) 0.4343(2) 0.0539(18) Uani 1 1 d . . . . .
H10 H 0.505804 0.107674 0.419817 0.081 Uiso 1 1 calc GR . . . .
N6 N 0.3733(2) -0.0660(7) 0.1720(2) 0.0234(14) Uani 1 1 d . . . . .
C9 C 0.5349(3) 0.4769(9) 0.3693(3) 0.0255(18) Uani 1 1 d . . . . .
C11 C 0.4980(3) 0.6892(9) 0.4087(3) 0.0303(19) Uani 1 1 d . . . . .
H11 H 0.528902 0.723032 0.425770 0.036 Uiso 1 1 calc R . . . .
C8 C 0.6537(3) 0.4243(9) 0.4085(3) 0.0284(19) Uani 1 1 d . . . . .
H8 H 0.656813 0.494020 0.433346 0.034 Uiso 1 1 calc R . . . .
C17 C 0.3440(3) 0.2510(9) 0.4522(3) 0.0306(19) Uani 1 1 d . . . . .
N2 N 0.5774(2) 0.5124(7) 0.3929(2) 0.0306(16) Uani 1 1 d . . . . .
H2 H 0.584050 0.587504 0.413541 0.037 Uiso 1 1 calc R . . . .
N5 N 0.3622(2) -0.0629(7) 0.2837(2) 0.0272(15) Uani 1 1 d . . . . .
H5 H 0.341272 -0.139028 0.284310 0.033 Uiso 1 1 calc R . . . .
C3 C 0.7377(3) 0.3521(10) 0.4413(3) 0.034(2) Uani 1 1 d . . . . .
H3 H 0.736420 0.419671 0.465727 0.041 Uiso 1 1 calc R . . . .
C18 C 0.3886(3) 0.3245(10) 0.4679(3) 0.035(2) Uani 1 1 d . . . . .
H18 H 0.394785 0.388320 0.494215 0.042 Uiso 1 1 calc R . . . .
C22 C 0.3362(3) 0.1577(10) 0.4140(3) 0.0290(19) Uani 1 1 d . . . . .
H22 H 0.306070 0.105006 0.403410 0.035 Uiso 1 1 calc R . . . .
C20 C 0.4171(3) 0.2139(9) 0.4066(3) 0.0260(18) Uani 1 1 d . . . . .
C1 C 0.8254(3) 0.2904(11) 0.4816(3) 0.040(2) Uani 1 1 d . . . . .
H1A H 0.846868 0.368844 0.473345 0.060 Uiso 1 1 calc GR . . . .
H1B H 0.842151 0.187710 0.488444 0.060 Uiso 1 1 calc GR . . . .
H1C H 0.815926 0.328424 0.508125 0.060 Uiso 1 1 calc GR . . . .
C19 C 0.4242(3) 0.3054(10) 0.4454(3) 0.033(2) Uani 1 1 d . . . . .
H19 H 0.454508 0.356510 0.456992 0.040 Uiso 1 1 calc R . . . .
C2 C 0.7805(3) 0.2691(10) 0.4429(3) 0.0304(19) Uani 1 1 d . . . . .
C12 C 0.4569(3) 0.7628(9) 0.4140(3) 0.0319(19) Uani 1 1 d . . . . .
H12 H 0.459162 0.849071 0.434437 0.038 Uiso 1 1 calc R . . . .
C6 C 0.7420(3) 0.1652(10) 0.3694(3) 0.032(2) Uani 1 1 d . . . . .
H6 H 0.744199 0.099409 0.344988 0.038 Uiso 1 1 calc R . . . .
C28 C 0.3181(3) -0.2451(9) 0.1250(3) 0.032(2) Uani 1 1 d . . . . .
H28 H 0.302778 -0.281151 0.095547 0.039 Uiso 1 1 calc R . . . .
C13 C 0.4126(3) 0.7096(10) 0.3892(3) 0.035(2) Uani 1 1 d . . . . .
H13 H 0.383808 0.756400 0.393117 0.042 Uiso 1 1 calc R . . . .
N3 N 0.4500(2) 0.5167(7) 0.3527(2) 0.0236(14) Uani 1 1 d . . . . .
C15 C 0.3631(3) 0.5234(10) 0.3301(3) 0.036(2) Uani 1 1 d . . . . .
H15A H 0.342056 0.494226 0.349597 0.043 Uiso 1 1 calc R . . . .
H15B H 0.346621 0.607692 0.309087 0.043 Uiso 1 1 calc R . . . .
C24 C 0.3788(3) -0.0310(9) 0.2495(3) 0.0243(17) Uani 1 1 d . . . . .
C21 C 0.3716(3) 0.1381(9) 0.3902(2) 0.0228(17) Uani 1 1 d . . . . .
C5 C 0.6992(3) 0.2494(9) 0.3665(3) 0.0261(18) Uani 1 1 d . . . . .
C14 C 0.4102(3) 0.5863(9) 0.3583(3) 0.0286(19) Uani 1 1 d . . . . .
C7 C 0.7814(3) 0.1741(10) 0.4069(3) 0.033(2) Uani 1 1 d . . . . .
H7 H 0.809497 0.113177 0.407510 0.039 Uiso 1 1 calc R . . . .
C23 C 0.3591(3) 0.0423(9) 0.3503(3) 0.0292(19) Uani 1 1 d . . . . .
H23 H 0.331657 -0.025078 0.346064 0.035 Uiso 1 1 calc R . . . .
C26 C 0.3253(3) -0.2419(9) 0.2032(3) 0.035(2) Uani 1 1 d . . . . .
H26 H 0.316687 -0.280761 0.228899 0.042 Uiso 1 1 calc R . . . .
C16 C 0.3047(3) 0.2743(11) 0.4757(3) 0.039(2) Uani 1 1 d . . . . .
H16A H 0.319149 0.297419 0.507479 0.059 Uiso 1 1 calc GR . . . .
H16B H 0.285196 0.176688 0.472937 0.059 Uiso 1 1 calc GR . . . .
H16C H 0.284042 0.363977 0.461928 0.059 Uiso 1 1 calc GR . . . .
C27 C 0.3048(3) -0.3082(10) 0.1610(3) 0.035(2) Uani 1 1 d . . . . .
H27 H 0.282477 -0.394053 0.157377 0.042 Uiso 1 1 calc R . . . .
C31 C 0.5047(3) -0.0925(10) 0.3106(3) 0.039(2) Uani 1 1 d . . . . .
H31A H 0.511607 -0.134769 0.283339 0.058 Uiso 1 1 calc GR . . . .
H31B H 0.471594 -0.120698 0.310711 0.058 Uiso 1 1 calc GR . . . .
H31C H 0.527331 -0.138587 0.337004 0.058 Uiso 1 1 calc GR . . . .
C4 C 0.6967(2) 0.3389(9) 0.4052(3) 0.0259(18) Uani 1 1 d . . . . .
C29 C 0.3535(3) -0.1297(9) 0.1315(3) 0.0253(17) Uani 1 1 d . . . . .
C30 C 0.3722(3) -0.0655(10) 0.0937(3) 0.033(2) Uani 1 1 d . . . . .
H30A H 0.391770 -0.148710 0.083925 0.039 Uiso 1 1 calc R . . . .
H30B H 0.344619 -0.039099 0.067831 0.039 Uiso 1 1 calc R . . . .
C25 C 0.3579(2) -0.1208(8) 0.2070(2) 0.0222(17) Uani 1 1 d . . . . .
C32 C 0.4341(3) 0.5368(10) 0.2364(3) 0.045(2) Uani 1 1 d . . . . .
H32A H 0.440442 0.563213 0.207605 0.067 Uiso 1 1 calc GR . . . .
H32B H 0.458469 0.588023 0.260752 0.067 Uiso 1 1 calc GR . . . .
H32C H 0.401987 0.575310 0.236708 0.067 Uiso 1 1 calc GR . . . .
C34 C 0.5448(4) 0.143(2) 0.4757(4) 0.105(5) Uani 1 1 d . U . . .
H34A H 0.552501 0.256254 0.473349 0.158 Uiso 1 1 calc GR . . . .
H34B H 0.572823 0.087732 0.494822 0.158 Uiso 1 1 calc GR . . . .
H34C H 0.517355 0.133126 0.488839 0.158 Uiso 1 1 calc GR . . . .
C33 C 0.2682(4) 0.2647(14) 0.2446(4) 0.072(4) Uani 1 1 d . . . . .
H33A H 0.236293 0.284489 0.224203 0.108 Uiso 1 1 calc GR . . . .
H33B H 0.267244 0.286468 0.275488 0.108 Uiso 1 1 calc GR . . . .
H33C H 0.277344 0.152879 0.241975 0.108 Uiso 1 1 calc GR . . . .

loop_
_atom_site_aniso_label
_atom_site_aniso_U_11
_atom_site_aniso_U_22
_atom_site_aniso_U_33
_atom_site_aniso_U_23
_atom_site_aniso_U_13
_atom_site_aniso_U_12
Tb2 0.01680(19) 0.0349(2) 0.0184(2) 0.00151(16) 0.00635(15) 0.00019(16)
Tb1 0.01692(19) 0.0355(2) 0.0180(2) -0.00122(16) 0.00663(15) -0.00167(15)
O8 0.021(3) 0.030(3) 0.028(3) 0.000(2) 0.010(2) -0.004(2)
O5 0.023(3) 0.031(3) 0.015(3) 0.001(2) 0.005(2) -0.010(2)
O7 0.024(3) 0.030(3) 0.022(3) 0.000(2) 0.009(2) 0.000(2)
O2 0.021(3) 0.029(3) 0.028(3) -0.007(2) 0.011(2) -0.001(2)
O4 0.017(3) 0.044(3) 0.024(3) -0.001(2) 0.010(2) -0.002(2)
O6 0.038(3) 0.035(3) 0.020(3) -0.002(2) 0.008(3) -0.006(3)
O1 0.015(3) 0.045(3) 0.021(3) -0.004(2) 0.002(2) -0.001(2)
O3 0.020(3) 0.035(3) 0.034(4) -0.006(3) 0.007(2) 0.004(2)
N1 0.018(3) 0.032(4) 0.029(4) -0.005(3) 0.003(3) -0.001(3)
N4 0.023(3) 0.036(4) 0.018(4) 0.003(3) 0.007(3) -0.002(3)
O9 0.022(3) 0.082(5) 0.034(4) -0.007(3) 0.005(3) 0.001(3)
C10 0.027(4) 0.030(4) 0.018(4) -0.002(3) 0.011(3) 0.002(3)
O10 0.035(4) 0.102(6) 0.026(4) 0.000(4) 0.008(3) 0.007(4)
N6 0.019(3) 0.026(4) 0.023(4) -0.004(3) 0.002(3) -0.001(3)
C9 0.017(4) 0.034(5) 0.026(5) 0.000(4) 0.006(4) 0.000(3)
C11 0.029(4) 0.032(5) 0.030(5) -0.006(4) 0.009(4) 0.001(4)
C8 0.033(5) 0.035(5) 0.019(5) 0.001(3) 0.009(4) -0.004(4)
C17 0.035(5) 0.038(5) 0.022(5) 0.007(4) 0.015(4) 0.003(4)
N2 0.026(4) 0.031(4) 0.035(4) -0.016(3) 0.010(3) 0.003(3)
N5 0.032(4) 0.034(4) 0.020(4) -0.008(3) 0.014(3) -0.017(3)
C3 0.031(5) 0.030(5) 0.035(5) 0.007(4) -0.003(4) -0.003(4)
C18 0.039(5) 0.049(5) 0.023(5) -0.002(4) 0.017(4) 0.001(4)
C22 0.021(4) 0.045(5) 0.022(5) 0.002(4) 0.008(3) -0.003(4)
C20 0.027(4) 0.031(5) 0.019(4) 0.006(3) 0.006(3) -0.004(3)
C1 0.025(4) 0.055(6) 0.038(6) 0.006(4) 0.005(4) -0.001(4)
C19 0.034(5) 0.043(5) 0.025(5) -0.001(4) 0.013(4) -0.012(4)
C2 0.017(4) 0.043(5) 0.030(5) 0.007(4) 0.005(4) -0.009(4)
C12 0.034(5) 0.038(5) 0.027(5) -0.006(4) 0.013(4) 0.000(4)
C6 0.026(4) 0.040(5) 0.034(5) -0.004(4) 0.017(4) 0.004(4)
C28 0.026(4) 0.042(5) 0.029(5) -0.008(4) 0.007(4) 0.001(4)
C13 0.033(5) 0.046(5) 0.030(5) -0.004(4) 0.018(4) 0.007(4)
N3 0.021(3) 0.032(4) 0.019(4) 0.000(3) 0.008(3) 0.005(3)
C15 0.026(4) 0.041(5) 0.043(6) -0.007(4) 0.014(4) 0.005(4)
C24 0.019(4) 0.030(4) 0.025(5) 0.006(3) 0.009(3) -0.001(3)
C21 0.026(4) 0.029(4) 0.017(4) 0.003(3) 0.013(3) 0.002(3)
C5 0.019(4) 0.035(5) 0.024(5) -0.003(4) 0.005(3) -0.008(3)
C14 0.029(4) 0.030(5) 0.031(5) 0.007(4) 0.016(4) 0.004(4)
C7 0.017(4) 0.043(5) 0.037(6) 0.004(4) 0.005(4) -0.001(4)
C23 0.017(4) 0.037(5) 0.035(5) 0.005(4) 0.010(4) -0.005(3)
C26 0.039(5) 0.038(5) 0.032(5) -0.004(4) 0.015(4) -0.006(4)
C16 0.037(5) 0.064(6) 0.024(5) 0.002(4) 0.020(4) 0.002(4)
C27 0.030(4) 0.037(5) 0.038(6) -0.007(4) 0.012(4) -0.013(4)
C31 0.035(5) 0.034(5) 0.048(6) 0.000(4) 0.012(4) -0.004(4)
C4 0.019(4) 0.028(4) 0.031(5) 0.000(3) 0.006(4) -0.003(3)
C29 0.020(4) 0.032(4) 0.021(5) -0.002(3) -0.001(3) -0.002(3)
C30 0.034(5) 0.043(5) 0.019(5) -0.004(4) 0.006(4) 0.001(4)
C25 0.024(4) 0.021(4) 0.022(5) 0.000(3) 0.007(3) -0.003(3)
C32 0.062(6) 0.036(5) 0.041(6) -0.001(4) 0.022(5) -0.003(5)
C34 0.049(7) 0.198(13) 0.066(9) -0.033(9) 0.009(6) 0.025(8)
C33 0.040(6) 0.143(11) 0.037(7) -0.027(6) 0.017(5) -0.031(6)

loop_
_atom_type_symbol
_atom_type_description
_atom_type_scat_dispersion_real
_atom_type_scat_dispersion_imag
_atom_type_scat_source
C C 0.0033 0.0016 'International Tables Vol C Tables 4.2.6.8 and 6.1.1.4'
H H 0.0000 0.0000 'International Tables Vol C Tables 4.2.6.8 and 6.1.1.4'
N N 0.0061 0.0033 'International Tables Vol C Tables 4.2.6.8 and 6.1.1.4'
O O 0.0106 0.0060 'International Tables Vol C Tables 4.2.6.8 and 6.1.1.4'
Tb Tb -0.1723 4.1537 'International Tables Vol C Tables 4.2.6.8 and 6.1.1.4'

loop_
_geom_angle_atom_site_label_1
_geom_angle_atom_site_label_2
_geom_angle_atom_site_label_3
_geom_angle
_geom_angle_site_symmetry_1
_geom_angle_site_symmetry_3
_geom_angle_publ_flag
Tb1 Tb2 Tb1 89.386(11) 2_655 . ?
O8 Tb2 Tb1 32.90(12) 2_655 2_655 ?
O8 Tb2 Tb1 89.91(12) 2_655 . ?
O8 Tb2 O5 89.96(17) 2_655 . ?
O8 Tb2 O2 66.85(17) 2_655 2_655 ?
O8 Tb2 O6 80.66(17) 2_655 . ?
O8 Tb2 O1 160.99(17) 2_655 2_655 ?
O8 Tb2 N1 120.30(18) 2_655 2_655 ?
O8 Tb2 N6 90.64(17) 2_655 . ?
O5 Tb2 Tb1 107.94(11) . 2_655 ?
O5 Tb2 Tb1 35.60(11) . . ?
O5 Tb2 O6 124.40(17) . . ?
O5 Tb2 N1 149.27(18) . 2_655 ?
O5 Tb2 N6 63.46(18) . . ?
O7 Tb2 Tb1 32.66(12) . . ?
O7 Tb2 Tb1 83.37(11) . 2_655 ?
O7 Tb2 O8 101.34(17) . 2_655 ?
O7 Tb2 O5 66.90(17) . . ?
O7 Tb2 O2 81.04(17) . 2_655 ?
O7 Tb2 O6 168.67(17) . . ?
O7 Tb2 O1 92.04(17) . 2_655 ?
O7 Tb2 N1 99.31(19) . 2_655 ?
O7 Tb2 N6 128.76(18) . . ?
O2 Tb2 Tb1 104.48(12) 2_655 . ?
O2 Tb2 Tb1 36.08(12) 2_655 2_655 ?
O2 Tb2 O5 135.94(16) 2_655 . ?
O2 Tb2 O6 89.64(17) 2_655 . ?
O2 Tb2 N1 62.10(17) 2_655 2_655 ?
O2 Tb2 N6 146.98(18) 2_655 . ?
O6 Tb2 Tb1 92.93(12) . 2_655 ?
O6 Tb2 Tb1 158.45(12) . . ?
O6 Tb2 N1 70.43(19) . 2_655 ?
O6 Tb2 N6 62.02(18) . . ?
O1 Tb2 Tb1 165.19(13) 2_655 2_655 ?
O1 Tb2 Tb1 94.33(13) 2_655 . ?
O1 Tb2 O5 82.88(17) 2_655 . ?
O1 Tb2 O2 129.33(17) 2_655 2_655 ?
O1 Tb2 O6 88.87(18) 2_655 . ?
O1 Tb2 N1 69.85(18) 2_655 2_655 ?
O1 Tb2 N6 70.40(18) 2_655 . ?
N1 Tb2 Tb1 130.54(14) 2_655 . ?
N1 Tb2 Tb1 96.92(13) 2_655 2_655 ?
N6 Tb2 Tb1 123.18(12) . 2_655 ?
N6 Tb2 Tb1 99.05(14) . . ?
N6 Tb2 N1 117.02(19) . 2_655 ?
Tb2 Tb1 Tb2 89.756(11) 2_655 . ?
O8 Tb1 Tb2 33.10(12) . 2_655 ?
O8 Tb1 Tb2 84.85(12) . . ?
O8 Tb1 O5 80.14(17) . . ?
O8 Tb1 O7 101.66(17) . . ?
O8 Tb1 O2 67.02(16) . . ?
O8 Tb1 O4 92.71(17) . . ?
O8 Tb1 O3 170.92(17) . . ?
O8 Tb1 N4 100.30(18) . . ?
O8 Tb1 N3 127.40(17) . . ?
O5 Tb1 Tb2 102.93(11) . 2_655 ?
O5 Tb1 Tb2 35.52(11) . . ?
O5 Tb1 O3 92.24(17) . . ?
O5 Tb1 N4 61.61(18) . . ?
O5 Tb1 N3 149.32(18) . . ?
O7 Tb1 Tb2 32.43(12) . . ?
O7 Tb1 Tb2 89.02(11) . 2_655 ?
O7 Tb1 O5 66.60(17) . . ?
O7 Tb1 O2 91.28(17) . . ?
O7 Tb1 O4 161.71(17) . . ?
O7 Tb1 O3 79.53(17) . . ?
O7 Tb1 N4 118.28(18) . . ?
O7 Tb1 N3 91.91(18) . . ?
O2 Tb1 Tb2 36.06(11) . 2_655 ?
O2 Tb1 Tb2 110.00(12) . . ?
O2 Tb1 O5 135.83(16) . . ?
O2 Tb1 O3 122.04(17) . . ?
O2 Tb1 N4 150.11(19) . . ?
O2 Tb1 N3 62.04(17) . . ?
O4 Tb1 Tb2 163.36(12) . . ?
O4 Tb1 Tb2 97.17(11) . 2_655 ?
O4 Tb1 O5 127.84(17) . . ?
O4 Tb1 O2 83.90(17) . . ?
O4 Tb1 O3 88.07(17) . . ?
O4 Tb1 N4 69.29(18) . . ?
O4 Tb1 N3 70.23(18) . . ?
O3 Tb1 Tb2 91.82(12) . . ?
O3 Tb1 Tb2 155.63(12) . 2_655 ?
O3 Tb1 N4 71.53(18) . . ?
O3 Tb1 N3 61.27(17) . . ?
N4 Tb1 Tb2 94.91(14) . . ?
N4 Tb1 Tb2 132.55(13) . 2_655 ?
N4 Tb1 N3 117.27(18) . . ?
N3 Tb1 Tb2 123.88(13) . . ?
N3 Tb1 Tb2 98.09(12) . 2_655 ?
Tb1 O8 Tb2 114.0(2) . 2_655 ?
C31 O8 Tb2 123.4(4) . 2_655 ?
C31 O8 Tb1 122.4(4) . . ?
Tb2 O5 Tb1 108.88(18) . . ?
C24 O5 Tb2 124.3(5) . . ?
C24 O5 Tb1 123.4(5) . . ?
Tb2 O7 Tb1 114.9(2) . . ?
C32 O7 Tb2 119.9(5) . . ?
C32 O7 Tb1 124.6(5) . . ?
Tb2 O2 Tb1 107.86(19) 2_655 . ?
C9 O2 Tb2 122.5(4) . 2_655 ?
C9 O2 Tb1 127.5(4) . . ?
C20 O4 Tb1 127.4(4) . . ?
C30 O6 Tb2 126.6(4) . . ?
C5 O1 Tb2 131.2(5) . 2_655 ?
C15 O3 Tb1 128.4(4) . . ?
C8 N1 Tb2 127.9(5) . 2_655 ?
C8 N1 N2 112.8(6) . . ?
N2 N1 Tb2 118.1(4) . 2_655 ?
N5 N4 Tb1 118.7(4) . . ?
C23 N4 Tb1 125.9(5) . . ?
C23 N4 N5 114.0(6) . . ?
C11 C10 C9 124.6(7) . . ?
N3 C10 C9 113.6(6) . . ?
N3 C10 C11 121.8(7) . . ?
C29 N6 Tb2 122.0(5) . . ?
C29 N6 C25 117.7(6) . . ?
C25 N6 Tb2 117.6(5) . . ?
O2 C9 C10 115.3(6) . . ?
N2 C9 O2 126.9(7) . . ?
N2 C9 C10 117.7(7) . . ?
C12 C11 C10 119.2(7) . . ?
N1 C8 C4 125.8(7) . . ?
C18 C17 C16 120.9(8) . . ?
C22 C17 C18 118.4(7) . . ?
C22 C17 C16 120.6(8) . . ?
C9 N2 N1 110.4(6) . . ?
C24 N5 N4 110.9(6) . . ?
C4 C3 C2 122.3(8) . . ?
C17 C18 C19 120.5(8) . . ?
C17 C22 C21 122.2(7) . . ?
O4 C20 C19 120.5(7) . . ?
O4 C20 C21 121.8(7) . . ?
C19 C20 C21 117.6(7) . . ?
C18 C19 C20 122.2(8) . . ?
C3 C2 C1 121.5(8) . . ?
C7 C2 C3 117.5(7) . . ?
C7 C2 C1 121.0(7) . . ?
C13 C12 C11 119.0(7) . . ?
C7 C6 C5 122.5(8) . . ?
C27 C28 C29 120.2(8) . . ?
C12 C13 C14 119.4(7) . . ?
C10 N3 Tb1 117.4(4) . . ?
C14 N3 Tb1 121.7(5) . . ?
C14 N3 C10 118.9(6) . . ?
O3 C15 C14 110.4(6) . . ?
O5 C24 N5 125.3(7) . . ?
O5 C24 C25 116.9(6) . . ?
N5 C24 C25 117.7(6) . . ?
C22 C21 C20 119.0(7) . . ?
C22 C21 C23 117.5(7) . . ?
C20 C21 C23 123.5(6) . . ?
O1 C5 C6 121.1(7) . . ?
O1 C5 C4 122.5(7) . . ?
C6 C5 C4 116.4(7) . . ?
C13 C14 C15 122.0(7) . . ?
N3 C14 C13 121.6(7) . . ?
N3 C14 C15 116.4(7) . . ?
C2 C7 C6 121.4(7) . . ?
N4 C23 C21 125.5(7) . . ?
C25 C26 C27 119.2(8) . . ?
C28 C27 C26 117.8(8) . . ?
C3 C4 C8 117.3(7) . . ?
C3 C4 C5 119.7(7) . . ?
C5 C4 C8 123.0(7) . . ?
N6 C29 C28 122.0(7) . . ?
N6 C29 C30 115.6(6) . . ?
C28 C29 C30 122.5(7) . . ?
O6 C30 C29 111.2(6) . . ?
N6 C25 C24 113.1(6) . . ?
N6 C25 C26 122.9(7) . . ?
C26 C25 C24 124.0(7) . . ?

loop_
_geom_bond_atom_site_label_1
_geom_bond_atom_site_label_2
_geom_bond_distance
_geom_bond_site_symmetry_2
_geom_bond_publ_flag
Tb2 Tb1 3.8498(5) 2_655 ?
Tb2 Tb1 3.8792(6) . ?
Tb2 O8 2.301(4) 2_655 ?
Tb2 O5 2.382(5) . ?
Tb2 O7 2.294(5) . ?
Tb2 O2 2.381(5) 2_655 ?
Tb2 O6 2.483(5) . ?
Tb2 O1 2.314(5) 2_655 ?
Tb2 N1 2.578(6) 2_655 ?
Tb2 N6 2.574(6) . ?
Tb1 O8 2.289(5) . ?
Tb1 O5 2.387(5) . ?
Tb1 O7 2.308(5) . ?
Tb1 O2 2.382(5) . ?
Tb1 O4 2.321(5) . ?
Tb1 O3 2.460(5) . ?
Tb1 N4 2.583(6) . ?
Tb1 N3 2.609(6) . ?
O8 C31 1.412(9) . ?
O5 C24 1.288(8) . ?
O7 C32 1.399(10) . ?
O2 C9 1.286(9) . ?
O4 C20 1.323(9) . ?
O6 C30 1.402(9) . ?
O1 C5 1.300(9) . ?
O3 C15 1.404(9) . ?
N1 C8 1.275(9) . ?
N1 N2 1.414(8) . ?
N4 N5 1.400(8) . ?
N4 C23 1.295(9) . ?
O9 C33 1.414(11) . ?
C10 C9 1.485(10) . ?
C10 C11 1.378(10) . ?
C10 N3 1.358(9) . ?
O10 C34 1.356(13) . ?
N6 C29 1.341(9) . ?
N6 C25 1.354(9) . ?
C9 N2 1.281(9) . ?
C11 C12 1.378(10) . ?
C8 C4 1.454(10) . ?
C17 C18 1.387(11) . ?
C17 C22 1.383(11) . ?
C17 C16 1.509(10) . ?
N5 C24 1.295(9) . ?
C3 C2 1.403(11) . ?
C3 C4 1.396(10) . ?
C18 C19 1.388(10) . ?
C22 C21 1.410(10) . ?
C20 C19 1.394(11) . ?
C20 C21 1.420(10) . ?
C1 C2 1.521(11) . ?
C2 C7 1.372(12) . ?
C12 C13 1.375(11) . ?
C6 C5 1.399(10) . ?
C6 C7 1.392(11) . ?
C28 C27 1.372(11) . ?
C28 C29 1.378(10) . ?
C13 C14 1.394(11) . ?
N3 C14 1.331(9) . ?
C15 C14 1.499(11) . ?
C24 C25 1.493(10) . ?
C21 C23 1.436(11) . ?
C5 C4 1.428(11) . ?
C26 C27 1.396(11) . ?
C26 C25 1.361(10) . ?
C29 C30 1.507(10) . ?

loop_
_geom_torsion_atom_site_label_1
_geom_torsion_atom_site_label_2
_geom_torsion_atom_site_label_3
_geom_torsion_atom_site_label_4
_geom_torsion
_geom_torsion_site_symmetry_1
_geom_torsion_site_symmetry_2
_geom_torsion_site_symmetry_3
_geom_torsion_site_symmetry_4
_geom_torsion_publ_flag
Tb2 O5 C24 N5 -155.1(6) . . . . ?
Tb2 O5 C24 C25 20.9(8) . . . . ?
Tb2 O2 C9 C10 -179.2(4) 2_655 . . . ?
Tb2 O2 C9 N2 -1.4(11) 2_655 . . . ?
Tb2 O6 C30 C29 -1.4(9) . . . . ?
Tb2 O1 C5 C6 132.2(6) 2_655 . . . ?
Tb2 O1 C5 C4 -49.0(10) 2_655 . . . ?
Tb2 N1 C8 C4 13.2(11) 2_655 . . . ?
Tb2 N1 N2 C9 0.3(8) 2_655 . . . ?
Tb2 N6 C29 C28 -160.0(6) . . . . ?
Tb2 N6 C29 C30 19.5(8) . . . . ?
Tb2 N6 C25 C24 -12.6(7) . . . . ?
Tb2 N6 C25 C26 165.3(6) . . . . ?
Tb1 O5 C24 N5 1.8(10) . . . . ?
Tb1 O5 C24 C25 177.9(4) . . . . ?
Tb1 O2 C9 C10 -18.0(9) . . . . ?
Tb1 O2 C9 N2 159.8(6) . . . . ?
Tb1 O4 C20 C19 -127.9(7) . . . . ?
Tb1 O4 C20 C21 52.3(9) . . . . ?
Tb1 O3 C15 C14 6.3(10) . . . . ?
Tb1 N4 N5 C24 -3.3(8) . . . . ?
Tb1 N4 C23 C21 -13.3(11) . . . . ?
Tb1 N3 C14 C13 164.6(6) . . . . ?
Tb1 N3 C14 C15 -14.6(9) . . . . ?
O5 C24 C25 N6 -3.7(9) . . . . ?
O5 C24 C25 C26 178.5(7) . . . . ?
O2 C9 N2 N1 0.7(11) . . . . ?
O4 C20 C19 C18 179.9(7) . . . . ?
O4 C20 C21 C22 179.3(7) . . . . ?
O4 C20 C21 C23 -1.2(11) . . . . ?
O1 C5 C4 C8 5.2(11) . . . . ?
O1 C5 C4 C3 -172.2(7) . . . . ?
O3 C15 C14 C13 -173.3(7) . . . . ?
O3 C15 C14 N3 5.9(10) . . . . ?
N1 C8 C4 C3 -172.9(8) . . . . ?
N1 C8 C4 C5 9.6(12) . . . . ?
N4 N5 C24 O5 1.2(10) . . . . ?
N4 N5 C24 C25 -174.8(6) . . . . ?
C10 C9 N2 N1 178.3(6) . . . . ?
C10 C11 C12 C13 0.9(12) . . . . ?
C10 N3 C14 C13 1.0(11) . . . . ?
C10 N3 C14 C15 -178.2(7) . . . . ?
N6 C29 C30 O6 -11.5(9) . . . . ?
C9 C10 C11 C12 179.9(7) . . . . ?
C9 C10 N3 Tb1 14.7(8) . . . . ?
C9 C10 N3 C14 179.0(7) . . . . ?
C11 C10 C9 O2 -178.8(7) . . . . ?
C11 C10 C9 N2 3.3(12) . . . . ?
C11 C10 N3 Tb1 -166.5(6) . . . . ?
C11 C10 N3 C14 -2.3(11) . . . . ?
C11 C12 C13 C14 -2.1(12) . . . . ?
C8 N1 N2 C9 -168.3(7) . . . . ?
C17 C18 C19 C20 0.3(13) . . . . ?
C17 C22 C21 C20 1.4(12) . . . . ?
C17 C22 C21 C23 -178.2(7) . . . . ?
N2 N1 C8 C4 -179.5(7) . . . . ?
N5 N4 C23 C21 -179.4(7) . . . . ?
N5 C24 C25 N6 172.7(6) . . . . ?
N5 C24 C25 C26 -5.1(11) . . . . ?
C3 C2 C7 C6 2.5(12) . . . . ?
C18 C17 C22 C21 -1.4(12) . . . . ?
C22 C17 C18 C19 0.6(12) . . . . ?
C22 C21 C23 N4 163.9(7) . . . . ?
C20 C21 C23 N4 -15.7(12) . . . . ?
C1 C2 C7 C6 -174.1(8) . . . . ?
C19 C20 C21 C22 -0.4(11) . . . . ?
C19 C20 C21 C23 179.1(7) . . . . ?
C2 C3 C4 C8 176.9(7) . . . . ?
C2 C3 C4 C5 -5.5(12) . . . . ?
C12 C13 C14 N3 1.2(12) . . . . ?
C12 C13 C14 C15 -179.7(8) . . . . ?
C6 C5 C4 C8 -175.9(7) . . . . ?
C6 C5 C4 C3 6.7(11) . . . . ?
C28 C29 C30 O6 167.9(7) . . . . ?
N3 C10 C9 O2 -0.1(10) . . . . ?
N3 C10 C9 N2 -178.1(7) . . . . ?
N3 C10 C11 C12 1.3(12) . . . . ?
C21 C20 C19 C18 -0.4(12) . . . . ?
C5 C6 C7 C2 -1.1(13) . . . . ?
C7 C6 C5 O1 175.4(7) . . . . ?
C7 C6 C5 C4 -3.6(11) . . . . ?
C23 N4 N5 C24 163.9(7) . . . . ?
C16 C17 C18 C19 -178.5(8) . . . . ?
C16 C17 C22 C21 177.6(7) . . . . ?
C27 C28 C29 N6 -5.4(12) . . . . ?
C27 C28 C29 C30 175.1(7) . . . . ?
C27 C26 C25 N6 -3.4(12) . . . . ?
C27 C26 C25 C24 174.3(7) . . . . ?
C4 C3 C2 C1 177.5(8) . . . . ?
C4 C3 C2 C7 0.8(12) . . . . ?
C29 N6 C25 C24 -174.4(6) . . . . ?
C29 N6 C25 C26 3.5(11) . . . . ?
C29 C28 C27 C26 5.4(12) . . . . ?
C25 N6 C29 C28 1.0(10) . . . . ?
C25 N6 C29 C30 -179.6(6) . . . . ?
C25 C26 C27 C28 -1.2(12) . . . . ?
